data_4025788
loop_
_publ_author_name
'Satoshi D. Ohmura'
'Toshiyuki Moriuchi'
'Toshikazu Hirao'

_publ_section_title
;
 Chirality Organization of Aniline Oligomers through Hydrogen Bonds of
 Amino Acid Moieties
;
_journal_name_full 'Journal of Organic Chemistry'
_journal_page_first 7909
_journal_page_last 7912
_journal_paper_doi 10.1021/jo100853b
_journal_volume 75
_journal_year 2010
_chemical_formula_moiety 'C44 H46 Cl4 N4 O8 '
_chemical_formula_sum 'C44 H46 Cl4 N4 O8'
_chemical_formula_weight 900.68
_space_group_IT_number 2
_symmetry_cell_setting triclinic
_symmetry_Int_Tables_number 2
_symmetry_space_group_name_Hall '-P 1'
_symmetry_space_group_name_H-M 'P -1'
_cell_angle_alpha 101.5160(7)
_cell_angle_beta 102.3520(7)
_cell_angle_gamma 101.8180(7)
_cell_formula_units_Z 1
_cell_length_a 10.03528(18)
_cell_length_b 10.64666(19)
_cell_length_c 10.76910(19)
_cell_measurement_reflns_used 8735
_cell_measurement_temperature 173.1
_cell_measurement_theta_max 68.3
_cell_measurement_theta_min 4.3
_cell_volume 1063.88(3)
_computing_cell_refinement PROCESS-AUTO
_computing_data_collection PROCESS-AUTO
_computing_data_reduction CrystalStructure
_computing_publication_material 'CrystalStructure 3.8'
_computing_structure_refinement SHELXL
_computing_structure_solution SIR2004
_diffrn_detector_area_resol_mean 10.00
_diffrn_measured_fraction_theta_full 0.908
_diffrn_measured_fraction_theta_max 0.908
_diffrn_measurement_device_type 'Rigaku RAXIS-RAPID'
_diffrn_measurement_method \w
_diffrn_radiation_type 'Cu K\a'
_diffrn_radiation_wavelength 1.54187
_diffrn_reflns_av_R_equivalents 0.050
_diffrn_reflns_limit_h_max 12
_diffrn_reflns_limit_h_min -12
_diffrn_reflns_limit_k_max 12
_diffrn_reflns_limit_k_min -12
_diffrn_reflns_limit_l_max 12
_diffrn_reflns_limit_l_min -12
_diffrn_reflns_number 10707
_diffrn_reflns_theta_full 68.25
_diffrn_reflns_theta_max 68.25
_exptl_absorpt_coefficient_mu 3.016
_exptl_absorpt_correction_T_max 0.547
_exptl_absorpt_correction_T_min 0.455
_exptl_absorpt_correction_type multi-scan
_exptl_absorpt_process_details
;
    Higashi, T. (1995). Program for Absorption Correction.
    Rigaku Corporation, Tokyo, Japan.
;
_exptl_crystal_colour red
_exptl_crystal_density_diffrn 1.406
_exptl_crystal_density_method 'not measured'
_exptl_crystal_description block
_exptl_crystal_F_000 470.00
_exptl_crystal_size_max 0.40
_exptl_crystal_size_mid 0.25
_exptl_crystal_size_min 0.20
_refine_diff_density_max 0.47
_refine_diff_density_min -0.43
_refine_ls_extinction_coef 0.0070(13)
_refine_ls_extinction_method SHELXL
_refine_ls_goodness_of_fit_ref 1.155
_refine_ls_hydrogen_treatment mixed
_refine_ls_number_parameters 281
_refine_ls_number_reflns 3532
_refine_ls_R_factor_gt 0.0512
_refine_ls_shift/su_max 0.0000
_refine_ls_structure_factor_coef Fsqd
_refine_ls_weighting_details 'w = 1/[\s^2^(Fo^2^)+(0.1230P)^2^+0.3842P] where P=(Fo^2^+2Fc^2^)/3'
_refine_ls_weighting_scheme calc
_refine_ls_wR_factor_ref 0.2205
_reflns_number_gt 2361
_reflns_number_total 3532
_reflns_threshold_expression F^2^>2.0\s(F^2^)
_cod_data_source_file jo100853b_si_002.cif
_cod_data_source_block '_081216DY002'
_cod_original_formula_sum 'C44 H46 Cl4 N4 O8 '
_cod_database_code 4025788

loop_
_symmetry_equiv_pos_site_id
_symmetry_equiv_pos_as_xyz
1 +X,+Y,+Z
2 -X,-Y,-Z

loop_
_atom_site_label
_atom_site_type_symbol
_atom_site_fract_x
_atom_site_fract_y
_atom_site_fract_z
_atom_site_U_iso_or_equiv
_atom_site_adp_type
_atom_site_occupancy
_atom_site_symmetry_multiplicity
_atom_site_calc_flag
_atom_site_refinement_flags
_atom_site_disorder_assembly
_atom_site_disorder_group
Cl(1) Cl 0.45937(13) 0.82481(10) -0.10494(11) 0.0539(4) Uani 1.00 1 d . . .
Cl(2) Cl 0.23453(13) 0.68970(11) -0.00912(13) 0.0617(4) Uani 1.00 1 d . . .
O(1) O 0.3605(2) 1.0665(2) 0.7214(2) 0.0365(6) Uani 1.00 1 d . . .
O(2) O 0.3100(2) 1.2562(2) 0.6928(2) 0.0340(6) Uani 1.00 1 d . . .
O(3) O -0.0705(3) 0.0783(2) 0.1400(2) 0.0407(7) Uani 1.00 1 d . . .
O(4) O -0.0073(2) -0.1099(2) 0.1488(2) 0.0343(6) Uani 1.00 1 d . . .
N(1) N 0.1816(3) 0.8377(2) 0.5595(3) 0.0322(7) Uani 1.00 1 d . . .
N(2) N 0.1128(3) 0.3064(3) 0.2933(3) 0.0370(8) Uani 1.00 1 d . . .
C(1) C 0.0935(4) 0.9188(3) 0.5301(3) 0.0261(8) Uani 1.00 1 d . . .
C(2) C 0.1368(3) 1.0577(3) 0.5832(3) 0.0254(8) Uani 1.00 1 d . . .
C(3) C 0.0430(4) 1.1346(3) 0.5515(3) 0.0258(8) Uani 1.00 1 d . . .
C(4) C 0.1621(3) 0.7057(3) 0.4920(3) 0.0267(8) Uani 1.00 1 d . . .
C(5) C 0.1941(3) 0.6140(3) 0.5614(3) 0.0289(8) Uani 1.00 1 d . . .
C(6) C 0.1820(4) 0.4842(3) 0.4977(3) 0.0301(8) Uani 1.00 1 d . . .
C(7) C 0.1356(4) 0.4411(3) 0.3615(3) 0.0306(8) Uani 1.00 1 d . . .
C(8) C 0.1039(4) 0.5317(3) 0.2908(3) 0.0302(8) Uani 1.00 1 d . . .
C(9) C 0.1176(4) 0.6625(3) 0.3549(3) 0.0330(9) Uani 1.00 1 d . . .
C(10) C 0.2049(4) 0.2286(3) 0.3173(3) 0.0288(8) Uani 1.00 1 d . . .
C(11) C 0.1614(4) 0.0885(3) 0.2636(3) 0.0285(8) Uani 1.00 1 d . . .
C(12) C 0.2580(4) 0.0140(3) 0.2902(3) 0.0331(9) Uani 1.00 1 d . . .
C(13) C 0.3943(4) 0.0714(4) 0.3672(3) 0.0406(10) Uani 1.00 1 d . . .
C(14) C 0.4377(4) 0.2080(4) 0.4176(3) 0.0394(9) Uani 1.00 1 d . . .
C(15) C 0.3453(4) 0.2847(3) 0.3926(3) 0.0360(9) Uani 1.00 1 d . . .
C(16) C 0.2786(4) 1.1234(3) 0.6712(3) 0.0283(8) Uani 1.00 1 d . . .
C(17) C 0.4497(4) 1.3275(3) 0.7782(4) 0.0442(10) Uani 1.00 1 d . . .
C(18) C 0.4629(5) 1.4714(4) 0.7858(5) 0.0714(17) Uani 1.00 1 d . . .
C(19) C 0.0168(4) 0.0222(3) 0.1798(3) 0.0292(8) Uani 1.00 1 d . . .
C(20) C -0.1436(4) -0.1841(3) 0.0589(3) 0.0403(10) Uani 1.00 1 d . . .
C(21) C -0.1522(5) -0.3291(3) 0.0498(4) 0.0486(11) Uani 1.00 1 d . . .
C(22) C 0.3483(4) 0.8436(3) 0.0014(4) 0.0447(11) Uani 1.00 1 d . . .
H(1) H 0.255(3) 0.875(3) 0.636(3) 0.071(15) Uiso 1.00 1 c . . .
H(2) H 0.028(3) 0.269(3) 0.229(4) 0.09(2) Uiso 1.00 1 c . . .
H(3) H 0.0741 1.2280 0.5875 0.031 Uiso 1.00 1 c R . .
H(4) H 0.2250 0.6412 0.6546 0.035 Uiso 1.00 1 c R . .
H(5) H 0.2056 0.4239 0.5475 0.036 Uiso 1.00 1 c R . .
H(6) H 0.0725 0.5040 0.1975 0.036 Uiso 1.00 1 c R . .
H(7) H 0.0964 0.7234 0.3049 0.040 Uiso 1.00 1 c R . .
H(8) H 0.2291 -0.0794 0.2542 0.040 Uiso 1.00 1 c R . .
H(9) H 0.4576 0.0181 0.3855 0.049 Uiso 1.00 1 c R . .
H(10) H 0.5318 0.2487 0.4697 0.047 Uiso 1.00 1 c R . .
H(11) H 0.3774 0.3782 0.4271 0.043 Uiso 1.00 1 c R . .
H(12) H 0.5237 1.2979 0.7413 0.053 Uiso 1.00 1 c R . .
H(13) H 0.4598 1.3114 0.8667 0.053 Uiso 1.00 1 c R . .
H(14) H 0.5559 1.5236 0.8424 0.086 Uiso 1.00 1 c R . .
H(15) H 0.3891 1.4993 0.8225 0.086 Uiso 1.00 1 c R . .
H(16) H 0.4524 1.4858 0.6975 0.086 Uiso 1.00 1 c R . .
H(17) H -0.1511 -0.1662 -0.0287 0.048 Uiso 1.00 1 c R . .
H(18) H -0.2212 -0.1585 0.0927 0.048 Uiso 1.00 1 c R . .
H(19) H -0.2428 -0.3832 -0.0101 0.058 Uiso 1.00 1 c R . .
H(20) H -0.1446 -0.3452 0.1372 0.058 Uiso 1.00 1 c R . .
H(21) H -0.0748 -0.3528 0.0164 0.058 Uiso 1.00 1 c R . .
H(22) H 0.4070 0.8824 0.0930 0.054 Uiso 1.00 1 c R . .
H(23) H 0.2916 0.9053 -0.0224 0.054 Uiso 1.00 1 c R . .

loop_
_atom_site_aniso_label
_atom_site_aniso_U_11
_atom_site_aniso_U_22
_atom_site_aniso_U_33
_atom_site_aniso_U_12
_atom_site_aniso_U_13
_atom_site_aniso_U_23
Cl(1) 0.0652(9) 0.0410(6) 0.0495(6) 0.0058(5) 0.0152(5) 0.0062(4)
Cl(2) 0.0478(8) 0.0434(6) 0.0885(9) 0.0040(5) 0.0148(7) 0.0163(6)
O(1) 0.0347(17) 0.0297(13) 0.0409(14) 0.0134(12) -0.0003(12) 0.0058(11)
O(2) 0.0291(16) 0.0229(12) 0.0399(14) -0.0006(11) -0.0021(12) 0.0054(11)
O(3) 0.0412(18) 0.0325(14) 0.0461(15) 0.0135(13) 0.0014(13) 0.0122(12)
O(4) 0.0419(18) 0.0213(12) 0.0367(14) 0.0064(12) 0.0086(12) 0.0044(10)
N(1) 0.031(2) 0.0216(14) 0.0382(17) 0.0086(14) -0.0006(15) 0.0028(13)
N(2) 0.041(2) 0.0256(15) 0.0416(18) 0.0141(15) 0.0009(17) 0.0066(14)
C(1) 0.030(2) 0.0226(16) 0.0298(17) 0.0103(16) 0.0119(16) 0.0094(14)
C(2) 0.026(2) 0.0242(16) 0.0264(17) 0.0061(15) 0.0080(16) 0.0067(14)
C(3) 0.031(2) 0.0197(15) 0.0288(17) 0.0075(16) 0.0094(16) 0.0070(13)
C(4) 0.027(2) 0.0187(15) 0.0335(18) 0.0055(15) 0.0077(16) 0.0046(14)
C(5) 0.028(2) 0.0272(18) 0.0315(18) 0.0086(17) 0.0069(16) 0.0054(15)
C(6) 0.033(2) 0.0270(18) 0.0335(18) 0.0113(17) 0.0055(16) 0.0140(15)
C(7) 0.029(2) 0.0224(16) 0.040(2) 0.0078(16) 0.0066(17) 0.0080(15)
C(8) 0.030(2) 0.0299(18) 0.0294(18) 0.0101(16) 0.0047(16) 0.0062(15)
C(9) 0.042(2) 0.0274(18) 0.0354(19) 0.0170(18) 0.0109(18) 0.0132(15)
C(10) 0.033(2) 0.0288(18) 0.0297(18) 0.0123(17) 0.0098(17) 0.0129(15)
C(11) 0.036(2) 0.0238(17) 0.0289(18) 0.0101(17) 0.0105(17) 0.0096(14)
C(12) 0.039(2) 0.0265(18) 0.039(2) 0.0129(18) 0.0143(19) 0.0113(16)
C(13) 0.049(3) 0.042(2) 0.040(2) 0.024(2) 0.015(2) 0.0139(18)
C(14) 0.028(2) 0.048(2) 0.041(2) 0.010(2) 0.0089(18) 0.0078(18)
C(15) 0.032(2) 0.0325(19) 0.044(2) 0.0120(18) 0.0090(19) 0.0076(17)
C(16) 0.036(2) 0.0249(17) 0.0266(17) 0.0108(17) 0.0128(16) 0.0049(14)
C(17) 0.034(2) 0.031(2) 0.057(2) 0.0022(19) -0.004(2) 0.0099(18)
C(18) 0.051(3) 0.035(2) 0.099(4) -0.012(2) -0.025(3) 0.023(2)
C(19) 0.038(2) 0.0254(17) 0.0273(17) 0.0095(17) 0.0110(17) 0.0098(14)
C(20) 0.051(3) 0.036(2) 0.032(2) 0.008(2) 0.013(2) 0.0064(17)
C(21) 0.049(3) 0.030(2) 0.050(2) -0.004(2) 0.003(2) -0.0009(18)
C(22) 0.046(2) 0.0269(19) 0.053(2) 0.008(2) 0.002(2) 0.0050(18)

loop_
_atom_type_symbol
_atom_type_description
_atom_type_scat_dispersion_real
_atom_type_scat_dispersion_imag
_atom_type_scat_source
C C 0.018 0.009
;
International Tables for Crystallography
(1992, Vol. C, Tables 4.2.6.8 and 6.1.1.4)
;
H H 0.000 0.000
;
International Tables for Crystallography
(1992, Vol. C, Table 6.1.1.4)
;
O O 0.049 0.032
;
International Tables for Crystallography
(1992, Vol. C, Tables 4.2.6.8 and 6.1.1.4)
;
N N 0.031 0.018
;
International Tables for Crystallography
(1992, Vol. C, Tables 4.2.6.8 and 6.1.1.4)
;
Cl Cl 0.364 0.702
;
International Tables for Crystallography
(1992, Vol. C, Tables 4.2.6.8 and 6.1.1.4)
;

loop_
_geom_angle_atom_site_label_1
_geom_angle_atom_site_label_2
_geom_angle_atom_site_label_3
_geom_angle
_geom_angle_publ_flag
_geom_angle_site_symmetry_1
_geom_angle_site_symmetry_2
_geom_angle_site_symmetry_3
C(16) O(2) C(17) 115.6(3) yes . . .
C(19) O(4) C(20) 116.2(3) yes . . .
C(1) N(1) C(4) 126.1(2) yes . . .
C(7) N(2) C(10) 125.1(2) yes . . .
N(1) C(1) C(2) 121.8(2) yes . . .
N(1) C(1) C(3) 120.9(2) yes . . 2_576
C(2) C(1) C(3) 117.2(3) yes . . 2_576
C(1) C(2) C(3) 119.5(2) yes . . .
C(1) C(2) C(16) 121.3(3) yes . . .
C(3) C(2) C(16) 119.2(2) yes . . .
C(1) C(3) C(2) 123.3(2) yes 2_576 . .
N(1) C(4) C(5) 119.9(3) yes . . .
N(1) C(4) C(9) 122.3(3) yes . . .
C(5) C(4) C(9) 117.7(3) yes . . .
C(4) C(5) C(6) 121.5(3) yes . . .
C(5) C(6) C(7) 120.6(3) yes . . .
N(2) C(7) C(6) 122.1(3) yes . . .
N(2) C(7) C(8) 119.2(3) yes . . .
C(6) C(7) C(8) 118.6(3) yes . . .
C(7) C(8) C(9) 120.7(3) yes . . .
C(4) C(9) C(8) 120.9(3) yes . . .
N(2) C(10) C(11) 120.9(3) yes . . .
N(2) C(10) C(15) 121.3(3) yes . . .
C(11) C(10) C(15) 117.7(3) yes . . .
C(10) C(11) C(12) 118.9(3) yes . . .
C(10) C(11) C(19) 121.1(3) yes . . .
C(12) C(11) C(19) 120.0(2) yes . . .
C(11) C(12) C(13) 122.1(3) yes . . .
C(12) C(13) C(14) 119.1(4) yes . . .
C(13) C(14) C(15) 120.3(3) yes . . .
C(10) C(15) C(14) 121.8(3) yes . . .
O(1) C(16) O(2) 122.2(2) yes . . .
O(1) C(16) C(2) 125.0(3) yes . . .
O(2) C(16) C(2) 112.8(3) yes . . .
O(2) C(17) C(18) 106.5(3) yes . . .
O(3) C(19) O(4) 122.7(3) yes . . .
O(3) C(19) C(11) 125.3(3) yes . . .
O(4) C(19) C(11) 112.0(3) yes . . .
O(4) C(20) C(21) 106.5(3) yes . . .
Cl(1) C(22) Cl(2) 111.0(2) yes . . .
C(1) N(1) H(1) 115(2) no . . .
C(4) N(1) H(1) 119(2) no . . .
C(7) N(2) H(2) 116(2) no . . .
C(10) N(2) H(2) 119(2) no . . .
C(1) C(3) H(3) 118.3 no 2_576 . .
C(2) C(3) H(3) 118.3 no . . .
C(4) C(5) H(4) 119.3 no . . .
C(6) C(5) H(4) 119.3 no . . .
C(5) C(6) H(5) 119.7 no . . .
C(7) C(6) H(5) 119.7 no . . .
C(7) C(8) H(6) 119.7 no . . .
C(9) C(8) H(6) 119.7 no . . .
C(4) C(9) H(7) 119.5 no . . .
C(8) C(9) H(7) 119.5 no . . .
C(11) C(12) H(8) 119.0 no . . .
C(13) C(12) H(8) 119.0 no . . .
C(12) C(13) H(9) 120.4 no . . .
C(14) C(13) H(9) 120.4 no . . .
C(13) C(14) H(10) 119.8 no . . .
C(15) C(14) H(10) 119.8 no . . .
C(10) C(15) H(11) 119.1 no . . .
C(14) C(15) H(11) 119.1 no . . .
O(2) C(17) H(12) 110.4 no . . .
O(2) C(17) H(13) 110.4 no . . .
C(18) C(17) H(12) 110.4 no . . .
C(18) C(17) H(13) 110.4 no . . .
H(12) C(17) H(13) 108.6 no . . .
C(17) C(18) H(14) 109.5 no . . .
C(17) C(18) H(15) 109.5 no . . .
C(17) C(18) H(16) 109.5 no . . .
H(14) C(18) H(15) 109.5 no . . .
H(14) C(18) H(16) 109.5 no . . .
H(15) C(18) H(16) 109.5 no . . .
O(4) C(20) H(17) 110.4 no . . .
O(4) C(20) H(18) 110.4 no . . .
C(21) C(20) H(17) 110.4 no . . .
C(21) C(20) H(18) 110.4 no . . .
H(17) C(20) H(18) 108.6 no . . .
C(20) C(21) H(19) 109.5 no . . .
C(20) C(21) H(20) 109.5 no . . .
C(20) C(21) H(21) 109.5 no . . .
H(19) C(21) H(20) 109.5 no . . .
H(19) C(21) H(21) 109.5 no . . .
H(20) C(21) H(21) 109.5 no . . .
Cl(1) C(22) H(22) 109.4 no . . .
Cl(1) C(22) H(23) 109.4 no . . .
Cl(2) C(22) H(22) 109.4 no . . .
Cl(2) C(22) H(23) 109.4 no . . .
H(22) C(22) H(23) 108.0 no . . .

loop_
_geom_bond_atom_site_label_1
_geom_bond_atom_site_label_2
_geom_bond_distance
_geom_bond_publ_flag
_geom_bond_site_symmetry_1
_geom_bond_site_symmetry_2
Cl(1) C(22) 1.772(5) yes . .
Cl(2) C(22) 1.762(4) yes . .
O(1) C(16) 1.216(5) yes . .
O(2) C(16) 1.344(4) yes . .
O(2) C(17) 1.456(4) yes . .
O(3) C(19) 1.210(5) yes . .
O(4) C(19) 1.337(4) yes . .
O(4) C(20) 1.455(4) yes . .
N(1) C(1) 1.389(5) yes . .
N(1) C(4) 1.401(4) yes . .
N(2) C(7) 1.422(4) yes . .
N(2) C(10) 1.380(5) yes . .
C(1) C(2) 1.412(4) yes . .
C(1) C(3) 1.393(4) yes . 2_576
C(2) C(3) 1.401(5) yes . .
C(2) C(16) 1.471(4) yes . .
C(4) C(5) 1.389(5) yes . .
C(4) C(9) 1.398(4) yes . .
C(5) C(6) 1.383(4) yes . .
C(6) C(7) 1.389(4) yes . .
C(7) C(8) 1.388(5) yes . .
C(8) C(9) 1.390(4) yes . .
C(10) C(11) 1.425(4) yes . .
C(10) C(15) 1.405(5) yes . .
C(11) C(12) 1.392(6) yes . .
C(11) C(19) 1.477(4) yes . .
C(12) C(13) 1.379(5) yes . .
C(13) C(14) 1.386(5) yes . .
C(14) C(15) 1.376(6) yes . .
C(17) C(18) 1.495(6) yes . .
C(20) C(21) 1.510(5) yes . .
N(1) H(1) 0.93(3) no . .
N(2) H(2) 0.93(3) no . .
C(3) H(3) 0.950 no . .
C(5) H(4) 0.950 no . .
C(6) H(5) 0.950 no . .
C(8) H(6) 0.950 no . .
C(9) H(7) 0.950 no . .
C(12) H(8) 0.950 no . .
C(13) H(9) 0.950 no . .
C(14) H(10) 0.950 no . .
C(15) H(11) 0.950 no . .
C(17) H(12) 0.990 no . .
C(17) H(13) 0.990 no . .
C(18) H(14) 0.980 no . .
C(18) H(15) 0.980 no . .
C(18) H(16) 0.980 no . .
C(20) H(17) 0.990 no . .
C(20) H(18) 0.990 no . .
C(21) H(19) 0.980 no . .
C(21) H(20) 0.980 no . .
C(21) H(21) 0.980 no . .
C(22) H(22) 0.990 no . .
C(22) H(23) 0.990 no . .

loop_
_geom_contact_atom_site_label_1
_geom_contact_atom_site_label_2
_geom_contact_distance
_geom_contact_publ_flag
_geom_contact_site_symmetry_1
_geom_contact_site_symmetry_2
Cl(1) Cl(2) 2.9128(19) ? . .
Cl(1) C(22) 3.486(3) ? . 2_675
Cl(2) Cl(1) 2.9128(19) ? . .
Cl(2) O(3) 3.586(3) ? . 2_565
O(1) O(2) 2.243(3) ? . .
O(1) N(1) 2.715(3) ? . .
O(1) C(1) 2.918(3) ? . .
O(1) C(2) 2.386(4) ? . .
O(1) C(13) 3.324(6) ? . 2_666
O(1) C(17) 2.639(4) ? . .
O(1) C(22) 3.513(4) ? . 2_676
O(2) O(1) 2.243(3) ? . .
O(2) C(2) 2.346(3) ? . .
O(2) C(3) 2.687(3) ? . .
O(2) C(14) 3.461(5) ? . 1_565
O(2) C(15) 3.393(5) ? . 1_565
O(2) C(18) 2.365(4) ? . .
O(2) C(20) 3.568(5) ? . 2_566
O(2) C(21) 3.509(5) ? . 2_566
O(3) Cl(2) 3.586(3) ? . 2_565
O(3) O(4) 2.235(3) ? . .
O(3) O(4) 3.428(4) ? . 2_555
O(3) N(2) 2.697(3) ? . .
O(3) C(10) 2.925(4) ? . .
O(3) C(11) 2.390(4) ? . .
O(3) C(19) 3.586(4) ? . 2_555
O(3) C(20) 2.649(4) ? . .
O(3) C(20) 3.524(5) ? . 2_555
O(3) C(22) 3.229(5) ? . 2_565
O(4) O(3) 2.235(3) ? . .
O(4) O(3) 3.428(4) ? . 2_555
O(4) C(2) 3.404(4) ? . 2_566
O(4) C(3) 3.378(4) ? . 2_566
O(4) C(11) 2.335(3) ? . .
O(4) C(12) 2.678(4) ? . .
O(4) C(21) 2.377(4) ? . .
N(1) O(1) 2.715(3) ? . .
N(1) C(2) 2.448(4) ? . .
N(1) C(3) 2.420(5) ? . 2_576
N(1) C(5) 2.414(4) ? . .
N(1) C(9) 2.451(4) ? . .
N(1) C(16) 2.910(4) ? . .
N(2) O(3) 2.697(3) ? . .
N(2) C(6) 2.460(4) ? . .
N(2) C(8) 2.424(5) ? . .
N(2) C(11) 2.441(5) ? . .
N(2) C(15) 2.428(5) ? . .
N(2) C(19) 2.899(4) ? . .
C(1) O(1) 2.918(3) ? . .
C(1) C(1) 2.861(5) ? . 2_576
C(1) C(2) 2.459(5) ? . 2_576
C(1) C(3) 2.430(5) ? . .
C(1) C(4) 2.486(5) ? . .
C(1) C(9) 3.078(5) ? . .
C(1) C(12) 3.551(6) ? . 1_565
C(1) C(16) 2.513(4) ? . .
C(1) C(19) 3.516(5) ? . 2_566
C(2) O(1) 2.386(4) ? . .
C(2) O(2) 2.346(3) ? . .
C(2) O(4) 3.404(4) ? . 2_566
C(2) N(1) 2.448(4) ? . .
C(2) C(1) 2.459(5) ? . 2_576
C(2) C(2) 2.810(4) ? . 2_576
C(2) C(3) 2.395(4) ? . 2_576
C(2) C(11) 3.577(5) ? . 1_565
C(2) C(12) 3.597(5) ? . 1_565
C(2) C(19) 3.410(5) ? . 2_566
C(3) O(2) 2.687(3) ? . .
C(3) O(4) 3.378(4) ? . 2_566
C(3) N(1) 2.420(5) ? . 2_576
C(3) C(1) 2.430(5) ? . .
C(3) C(2) 2.395(4) ? . 2_576
C(3) C(3) 2.739(4) ? . 2_576
C(3) C(4) 2.947(5) ? . 2_576
C(3) C(9) 3.087(5) ? . 2_576
C(3) C(10) 3.478(5) ? . 1_565
C(3) C(11) 3.532(5) ? . 1_565
C(3) C(16) 2.478(5) ? . .
C(4) C(1) 2.486(5) ? . .
C(4) C(3) 2.947(5) ? . 2_576
C(4) C(6) 2.419(5) ? . .
C(4) C(7) 2.816(4) ? . .
C(4) C(8) 2.425(4) ? . .
C(5) N(1) 2.414(4) ? . .
C(5) C(6) 3.582(5) ? . 2_566
C(5) C(7) 2.409(4) ? . .
C(5) C(7) 3.544(5) ? . 2_566
C(5) C(8) 2.758(4) ? . .
C(5) C(9) 2.385(5) ? . .
C(6) N(2) 2.460(4) ? . .
C(6) C(4) 2.419(5) ? . .
C(6) C(5) 3.582(5) ? . 2_566
C(6) C(8) 2.388(5) ? . .
C(6) C(9) 2.762(5) ? . .
C(6) C(10) 3.093(5) ? . .
C(6) C(15) 3.121(6) ? . .
C(7) C(4) 2.816(4) ? . .
C(7) C(5) 2.409(4) ? . .
C(7) C(5) 3.544(5) ? . 2_566
C(7) C(9) 2.414(5) ? . .
C(7) C(10) 2.487(5) ? . .
C(7) C(15) 2.945(6) ? . .
C(8) N(2) 2.424(5) ? . .
C(8) C(4) 2.425(4) ? . .
C(8) C(5) 2.758(4) ? . .
C(8) C(6) 2.388(5) ? . .
C(9) N(1) 2.451(4) ? . .
C(9) C(1) 3.078(5) ? . .
C(9) C(3) 3.087(5) ? . 2_576
C(9) C(5) 2.385(5) ? . .
C(9) C(6) 2.762(5) ? . .
C(9) C(7) 2.414(5) ? . .
C(10) O(3) 2.925(4) ? . .
C(10) C(3) 3.478(5) ? . 1_545
C(10) C(6) 3.093(5) ? . .
C(10) C(7) 2.487(5) ? . .
C(10) C(12) 2.427(5) ? . .
C(10) C(13) 2.815(6) ? . .
C(10) C(14) 2.429(5) ? . .
C(10) C(19) 2.528(4) ? . .
C(11) O(3) 2.390(4) ? . .
C(11) O(4) 2.335(3) ? . .
C(11) N(2) 2.441(5) ? . .
C(11) C(2) 3.577(5) ? . 1_545
C(11) C(3) 3.532(5) ? . 1_545
C(11) C(13) 2.425(6) ? . .
C(11) C(14) 2.794(4) ? . .
C(11) C(15) 2.422(4) ? . .
C(12) O(4) 2.678(4) ? . .
C(12) C(1) 3.551(6) ? . 1_545
C(12) C(2) 3.597(5) ? . 1_545
C(12) C(10) 2.427(5) ? . .
C(12) C(14) 2.385(4) ? . .
C(12) C(15) 2.752(5) ? . .
C(12) C(19) 2.485(5) ? . .
C(13) O(1) 3.324(6) ? . 2_666
C(13) C(10) 2.815(6) ? . .
C(13) C(11) 2.425(6) ? . .
C(13) C(15) 2.396(6) ? . .
C(14) O(2) 3.461(5) ? . 1_545
C(14) C(10) 2.429(5) ? . .
C(14) C(11) 2.794(4) ? . .
C(14) C(12) 2.385(4) ? . .
C(15) O(2) 3.393(5) ? . 1_545
C(15) N(2) 2.428(5) ? . .
C(15) C(6) 3.121(6) ? . .
C(15) C(7) 2.945(6) ? . .
C(15) C(11) 2.422(4) ? . .
C(15) C(12) 2.752(5) ? . .
C(15) C(13) 2.396(6) ? . .
C(16) N(1) 2.910(4) ? . .
C(16) C(1) 2.513(4) ? . .
C(16) C(3) 2.478(5) ? . .
C(16) C(17) 2.371(4) ? . .
C(16) C(20) 3.463(6) ? . 2_566
C(17) O(1) 2.639(4) ? . .
C(17) C(16) 2.371(4) ? . .
C(18) O(2) 2.365(4) ? . .
C(19) O(3) 3.586(4) ? . 2_555
C(19) N(2) 2.899(4) ? . .
C(19) C(1) 3.516(5) ? . 2_566
C(19) C(2) 3.410(5) ? . 2_566
C(19) C(10) 2.528(4) ? . .
C(19) C(12) 2.485(5) ? . .
C(19) C(20) 2.372(4) ? . .
C(20) O(2) 3.568(5) ? . 2_566
C(20) O(3) 2.649(4) ? . .
C(20) O(3) 3.524(5) ? . 2_555
C(20) C(16) 3.463(6) ? . 2_566
C(20) C(19) 2.372(4) ? . .
C(21) O(2) 3.509(5) ? . 2_566
C(21) O(4) 2.377(4) ? . .
C(22) Cl(1) 3.486(3) ? . 2_675
C(22) O(1) 3.513(4) ? . 2_676
C(22) O(3) 3.229(5) ? . 2_565
Cl(1) H(1) 3.30(3) ? . 1_554
Cl(1) H(4) 3.090 ? . 1_554
Cl(1) H(13) 3.228 ? . 2_676
Cl(1) H(14) 3.511 ? . 1_544
Cl(1) H(15) 3.287 ? . 1_544
Cl(1) H(18) 3.397 ? . 1_665
Cl(1) H(22) 2.299 ? . .
Cl(1) H(22) 3.096 ? . 2_675
Cl(1) H(23) 2.299 ? . .
Cl(1) H(23) 3.225 ? . 2_675
Cl(2) H(2) 3.31(3) ? . 2_565
Cl(2) H(4) 3.532 ? . 1_554
Cl(2) H(6) 3.304 ? . 2_565
Cl(2) H(8) 3.380 ? . 1_565
Cl(2) H(12) 3.308 ? . 2_676
Cl(2) H(13) 3.126 ? . 2_676
Cl(2) H(15) 3.291 ? . 1_544
Cl(2) H(19) 3.327 ? . 2_555
Cl(2) H(20) 3.501 ? . 2_555
Cl(2) H(21) 3.124 ? . 1_565
Cl(2) H(21) 3.594 ? . 2_555
Cl(2) H(22) 2.290 ? . .
Cl(2) H(23) 2.290 ? . .
O(1) H(1) 2.02(3) ? . .
O(1) H(9) 2.575 ? . 2_666
O(1) H(12) 2.604 ? . .
O(1) H(13) 2.622 ? . .
O(1) H(18) 2.810 ? . 2_566
O(1) H(22) 2.604 ? . 2_676
O(2) H(3) 2.325 ? . .
O(2) H(5) 2.813 ? . 1_565
O(2) H(11) 3.505 ? . 1_565
O(2) H(12) 2.026 ? . .
O(2) H(13) 2.026 ? . .
O(2) H(14) 3.222 ? . .
O(2) H(15) 2.553 ? . .
O(2) H(16) 2.551 ? . .
O(2) H(18) 2.944 ? . 2_566
O(2) H(20) 2.873 ? . 2_566
O(3) H(1) 3.37(4) ? . 2_566
O(3) H(2) 2.00(3) ? . .
O(3) H(17) 2.711 ? . .
O(3) H(17) 2.827 ? . 2_555
O(3) H(18) 2.549 ? . .
O(3) H(23) 2.367 ? . 2_565
O(4) H(3) 3.462 ? . 2_566
O(4) H(7) 2.874 ? . 1_545
O(4) H(8) 2.325 ? . .
O(4) H(17) 2.026 ? . .
O(4) H(18) 2.026 ? . .
O(4) H(19) 3.232 ? . .
O(4) H(20) 2.565 ? . .
O(4) H(21) 2.565 ? . .
N(1) H(3) 2.582 ? . 2_576
N(1) H(4) 2.581 ? . .
N(1) H(7) 2.640 ? . .
N(1) H(9) 3.502 ? . 2_666
N(1) H(10) 3.251 ? . 2_666
N(2) H(3) 3.513 ? . 1_545
N(2) H(5) 2.645 ? . .
N(2) H(6) 2.586 ? . .
N(2) H(11) 2.609 ? . .
N(2) H(17) 3.082 ? . 2_555
N(2) H(21) 3.421 ? . 2_555
C(1) H(1) 1.97(3) ? . .
C(1) H(3) 3.279 ? . .
C(1) H(3) 2.024 ? . 2_576
C(1) H(7) 2.873 ? . .
C(1) H(8) 3.524 ? . 1_565
C(2) H(1) 2.58(4) ? . .
C(2) H(3) 2.032 ? . .
C(2) H(3) 3.252 ? . 2_576
C(2) H(18) 3.304 ? . 2_566
C(3) H(1) 3.20(3) ? . 2_576
C(3) H(5) 3.189 ? . 1_565
C(3) H(7) 2.738 ? . 2_576
C(3) H(20) 3.450 ? . 2_566
C(4) H(1) 2.02(3) ? . .
C(4) H(3) 2.629 ? . 2_576
C(4) H(4) 2.031 ? . .
C(4) H(5) 3.270 ? . .
C(4) H(5) 3.565 ? . 2_566
C(4) H(6) 3.278 ? . .
C(4) H(7) 2.041 ? . .
C(4) H(10) 2.934 ? . 2_666
C(5) H(1) 2.63(3) ? . .
C(5) H(5) 2.029 ? . .
C(5) H(7) 3.246 ? . .
C(5) H(10) 2.959 ? . 2_666
C(5) H(16) 3.370 ? . 1_545
C(6) H(2) 3.17(3) ? . .
C(6) H(3) 3.137 ? . 1_545
C(6) H(4) 2.025 ? . .
C(6) H(6) 3.248 ? . .
C(6) H(10) 3.505 ? . 2_666
C(6) H(11) 2.626 ? . .
C(6) H(16) 3.076 ? . 1_545
C(7) H(2) 2.02(3) ? . .
C(7) H(4) 3.260 ? . .
C(7) H(4) 3.502 ? . 2_566
C(7) H(5) 2.035 ? . .
C(7) H(6) 2.033 ? . .
C(7) H(7) 3.266 ? . .
C(7) H(11) 2.637 ? . .
C(8) H(2) 2.65(3) ? . .
C(8) H(5) 3.248 ? . .
C(8) H(7) 2.034 ? . .
C(8) H(20) 3.333 ? . 1_565
C(8) H(21) 3.391 ? . 2_555
C(9) H(1) 3.22(3) ? . .
C(9) H(3) 2.566 ? . 2_576
C(9) H(4) 3.246 ? . .
C(9) H(6) 2.035 ? . .
C(9) H(8) 3.230 ? . 1_565
C(9) H(10) 3.453 ? . 2_666
C(9) H(20) 3.102 ? . 1_565
C(10) H(2) 2.00(3) ? . .
C(10) H(3) 3.440 ? . 1_545
C(10) H(5) 2.898 ? . .
C(10) H(8) 3.283 ? . .
C(10) H(10) 3.282 ? . .
C(10) H(11) 2.043 ? . .
C(10) H(17) 2.950 ? . 2_555
C(11) H(2) 2.60(4) ? . .
C(11) H(8) 2.030 ? . .
C(11) H(9) 3.279 ? . .
C(11) H(11) 3.282 ? . .
C(11) H(17) 2.802 ? . 2_555
C(12) H(7) 3.237 ? . 1_545
C(12) H(9) 2.033 ? . .
C(12) H(10) 3.243 ? . .
C(12) H(17) 3.598 ? . 2_555
C(12) H(22) 3.120 ? . 1_545
C(12) H(23) 3.446 ? . 1_545
C(13) H(1) 3.45(3) ? . 2_666
C(13) H(8) 2.018 ? . .
C(13) H(9) 3.180 ? . 2_656
C(13) H(10) 2.033 ? . .
C(13) H(11) 3.247 ? . .
C(13) H(22) 3.268 ? . 1_545
C(14) H(1) 3.50(4) ? . 2_666
C(14) H(8) 3.239 ? . .
C(14) H(9) 2.039 ? . .
C(14) H(11) 2.016 ? . .
C(14) H(12) 3.295 ? . 1_545
C(15) H(2) 3.25(3) ? . .
C(15) H(5) 2.795 ? . .
C(15) H(9) 3.254 ? . .
C(15) H(10) 2.024 ? . .
C(15) H(16) 3.356 ? . 1_545
C(15) H(16) 3.284 ? . 2_676
C(16) H(1) 2.55(3) ? . .
C(16) H(3) 2.609 ? . .
C(16) H(9) 3.407 ? . 2_666
C(16) H(12) 2.616 ? . .
C(16) H(13) 2.633 ? . .
C(16) H(18) 2.696 ? . 2_566
C(16) H(20) 3.491 ? . 2_566
C(17) H(5) 3.559 ? . 1_565
C(17) H(10) 3.572 ? . 1_565
C(17) H(14) 2.043 ? . .
C(17) H(15) 2.043 ? . .
C(17) H(16) 2.043 ? . .
C(17) H(18) 3.332 ? . 2_566
C(17) H(20) 3.406 ? . 2_566
C(17) H(22) 3.269 ? . 2_676
C(18) H(4) 3.508 ? . 1_565
C(18) H(5) 3.101 ? . 1_565
C(18) H(11) 3.518 ? . 2_676
C(18) H(12) 2.061 ? . .
C(18) H(13) 2.061 ? . .
C(18) H(19) 3.153 ? . 1_676
C(18) H(20) 3.538 ? . 2_566
C(19) H(2) 2.55(3) ? . .
C(19) H(8) 2.629 ? . .
C(19) H(17) 2.665 ? . .
C(19) H(17) 2.811 ? . 2_555
C(19) H(18) 2.593 ? . .
C(19) H(23) 3.508 ? . 2_565
C(20) H(2) 3.55(4) ? . 2_555
C(20) H(13) 3.508 ? . 2_566
C(20) H(19) 2.056 ? . .
C(20) H(20) 2.056 ? . .
C(20) H(21) 2.056 ? . .
C(21) H(6) 3.465 ? . 1_545
C(21) H(6) 3.278 ? . 2_555
C(21) H(7) 3.157 ? . 1_545
C(21) H(13) 3.425 ? . 2_566
C(21) H(14) 3.154 ? . 1_434
C(21) H(15) 3.385 ? . 2_566
C(21) H(17) 2.075 ? . .
C(21) H(18) 2.075 ? . .
C(22) H(8) 3.228 ? . 1_565
C(22) H(12) 3.540 ? . 2_676
C(22) H(13) 3.084 ? . 2_676
H(1) Cl(1) 3.30(3) ? . 1_556
H(1) O(1) 2.02(3) ? . .
H(1) O(3) 3.37(4) ? . 2_566
H(1) C(1) 1.97(3) ? . .
H(1) C(2) 2.58(4) ? . .
H(1) C(3) 3.20(3) ? . 2_576
H(1) C(4) 2.02(3) ? . .
H(1) C(5) 2.63(3) ? . .
H(1) C(9) 3.22(3) ? . .
H(1) C(13) 3.45(3) ? . 2_666
H(1) C(14) 3.50(4) ? . 2_666
H(1) C(16) 2.55(3) ? . .
H(1) H(3) 3.461 ? . 2_576
H(1) H(4) 2.496 ? . .
H(1) H(7) 3.472 ? . .
H(1) H(9) 2.948 ? . 2_666
H(1) H(10) 3.027 ? . 2_666
H(1) H(23) 3.563 ? . 1_556
H(2) Cl(2) 3.31(3) ? . 2_565
H(2) O(3) 2.00(3) ? . .
H(2) C(6) 3.17(3) ? . .
H(2) C(7) 2.02(3) ? . .
H(2) C(8) 2.65(3) ? . .
H(2) C(10) 2.00(3) ? . .
H(2) C(11) 2.60(4) ? . .
H(2) C(15) 3.25(3) ? . .
H(2) C(19) 2.55(3) ? . .
H(2) C(20) 3.55(4) ? . 2_555
H(2) H(4) 3.289 ? . 2_566
H(2) H(5) 3.408 ? . .
H(2) H(6) 2.554 ? . .
H(2) H(11) 3.515 ? . .
H(2) H(17) 2.848 ? . 2_555
H(2) H(21) 3.046 ? . 2_555
H(2) H(23) 3.394 ? . 2_565
H(3) O(2) 2.325 ? . .
H(3) O(4) 3.462 ? . 2_566
H(3) N(1) 2.582 ? . 2_576
H(3) N(2) 3.513 ? . 1_565
H(3) C(1) 3.279 ? . .
H(3) C(1) 2.024 ? . 2_576
H(3) C(2) 2.032 ? . .
H(3) C(2) 3.252 ? . 2_576
H(3) C(4) 2.629 ? . 2_576
H(3) C(6) 3.137 ? . 1_565
H(3) C(9) 2.566 ? . 2_576
H(3) C(10) 3.440 ? . 1_565
H(3) C(16) 2.609 ? . .
H(3) H(1) 3.461 ? . 2_576
H(3) H(5) 2.399 ? . 1_565
H(3) H(7) 2.348 ? . 2_576
H(3) H(20) 2.848 ? . 2_566
H(4) Cl(1) 3.090 ? . 1_556
H(4) Cl(2) 3.532 ? . 1_556
H(4) N(1) 2.581 ? . .
H(4) C(4) 2.031 ? . .
H(4) C(6) 2.025 ? . .
H(4) C(7) 3.260 ? . .
H(4) C(7) 3.502 ? . 2_566
H(4) C(9) 3.246 ? . .
H(4) C(18) 3.508 ? . 1_545
H(4) H(1) 2.496 ? . .
H(4) H(2) 3.289 ? . 2_566
H(4) H(5) 2.318 ? . .
H(4) H(10) 3.158 ? . 2_666
H(4) H(15) 3.016 ? . 1_545
H(4) H(16) 3.092 ? . 1_545
H(5) O(2) 2.813 ? . 1_545
H(5) N(2) 2.645 ? . .
H(5) C(3) 3.189 ? . 1_545
H(5) C(4) 3.270 ? . .
H(5) C(4) 3.565 ? . 2_566
H(5) C(5) 2.029 ? . .
H(5) C(7) 2.035 ? . .
H(5) C(8) 3.248 ? . .
H(5) C(10) 2.898 ? . .
H(5) C(15) 2.795 ? . .
H(5) C(17) 3.559 ? . 1_545
H(5) C(18) 3.101 ? . 1_545
H(5) H(2) 3.408 ? . .
H(5) H(3) 2.399 ? . 1_545
H(5) H(4) 2.318 ? . .
H(5) H(11) 2.436 ? . .
H(5) H(15) 2.986 ? . 1_545
H(5) H(16) 2.524 ? . 1_545
H(6) Cl(2) 3.304 ? . 2_565
H(6) N(2) 2.586 ? . .
H(6) C(4) 3.278 ? . .
H(6) C(6) 3.248 ? . .
H(6) C(7) 2.033 ? . .
H(6) C(9) 2.035 ? . .
H(6) C(21) 3.465 ? . 1_565
H(6) C(21) 3.278 ? . 2_555
H(6) H(2) 2.554 ? . .
H(6) H(7) 2.328 ? . .
H(6) H(19) 3.161 ? . 2_555
H(6) H(20) 2.998 ? . 1_565
H(6) H(21) 3.031 ? . 1_565
H(6) H(21) 2.541 ? . 2_555
H(7) O(4) 2.874 ? . 1_565
H(7) N(1) 2.640 ? . .
H(7) C(1) 2.873 ? . .
H(7) C(3) 2.738 ? . 2_576
H(7) C(4) 2.041 ? . .
H(7) C(5) 3.246 ? . .
H(7) C(7) 3.266 ? . .
H(7) C(8) 2.034 ? . .
H(7) C(12) 3.237 ? . 1_565
H(7) C(21) 3.157 ? . 1_565
H(7) H(1) 3.472 ? . .
H(7) H(3) 2.348 ? . 2_576
H(7) H(6) 2.328 ? . .
H(7) H(8) 2.471 ? . 1_565
H(7) H(20) 2.555 ? . 1_565
H(7) H(21) 3.066 ? . 1_565
H(8) Cl(2) 3.380 ? . 1_545
H(8) O(4) 2.325 ? . .
H(8) C(1) 3.524 ? . 1_545
H(8) C(9) 3.230 ? . 1_545
H(8) C(10) 3.283 ? . .
H(8) C(11) 2.030 ? . .
H(8) C(13) 2.018 ? . .
H(8) C(14) 3.239 ? . .
H(8) C(19) 2.629 ? . .
H(8) C(22) 3.228 ? . 1_545
H(8) H(7) 2.471 ? . 1_545
H(8) H(9) 2.321 ? . .
H(8) H(22) 2.776 ? . 1_545
H(8) H(23) 3.152 ? . 1_545
H(9) O(1) 2.575 ? . 2_666
H(9) N(1) 3.502 ? . 2_666
H(9) C(11) 3.279 ? . .
H(9) C(12) 2.033 ? . .
H(9) C(13) 3.180 ? . 2_656
H(9) C(14) 2.039 ? . .
H(9) C(15) 3.254 ? . .
H(9) C(16) 3.407 ? . 2_666
H(9) H(1) 2.948 ? . 2_666
H(9) H(8) 2.321 ? . .
H(9) H(9) 2.564 ? . 2_656
H(9) H(10) 2.340 ? . .
H(9) H(10) 3.512 ? . 2_656
H(9) H(12) 3.429 ? . 2_666
H(9) H(22) 3.076 ? . 1_545
H(10) N(1) 3.251 ? . 2_666
H(10) C(4) 2.934 ? . 2_666
H(10) C(5) 2.959 ? . 2_666
H(10) C(6) 3.505 ? . 2_666
H(10) C(9) 3.453 ? . 2_666
H(10) C(10) 3.282 ? . .
H(10) C(12) 3.243 ? . .
H(10) C(13) 2.033 ? . .
H(10) C(15) 2.024 ? . .
H(10) C(17) 3.572 ? . 1_545
H(10) H(1) 3.027 ? . 2_666
H(10) H(4) 3.158 ? . 2_666
H(10) H(9) 2.340 ? . .
H(10) H(9) 3.512 ? . 2_656
H(10) H(11) 2.310 ? . .
H(10) H(12) 2.889 ? . 1_545
H(10) H(16) 3.495 ? . 1_545
H(11) O(2) 3.505 ? . 1_545
H(11) N(2) 2.609 ? . .
H(11) C(6) 2.626 ? . .
H(11) C(7) 2.637 ? . .
H(11) C(10) 2.043 ? . .
H(11) C(11) 3.282 ? . .
H(11) C(13) 3.247 ? . .
H(11) C(14) 2.016 ? . .
H(11) C(18) 3.518 ? . 2_676
H(11) H(2) 3.515 ? . .
H(11) H(5) 2.436 ? . .
H(11) H(10) 2.310 ? . .
H(11) H(11) 3.059 ? . 2_666
H(11) H(14) 3.424 ? . 2_676
H(11) H(16) 2.781 ? . 1_545
H(11) H(16) 2.749 ? . 2_676
H(12) Cl(2) 3.308 ? . 2_676
H(12) O(1) 2.604 ? . .
H(12) O(2) 2.026 ? . .
H(12) C(14) 3.295 ? . 1_565
H(12) C(16) 2.616 ? . .
H(12) C(18) 2.061 ? . .
H(12) C(22) 3.540 ? . 2_676
H(12) H(9) 3.429 ? . 2_666
H(12) H(10) 2.889 ? . 1_565
H(12) H(13) 1.608 ? . .
H(12) H(14) 2.356 ? . .
H(12) H(15) 2.851 ? . .
H(12) H(16) 2.357 ? . .
H(12) H(22) 2.955 ? . 2_676
H(13) Cl(1) 3.228 ? . 2_676
H(13) Cl(2) 3.126 ? . 2_676
H(13) O(1) 2.622 ? . .
H(13) O(2) 2.026 ? . .
H(13) C(16) 2.633 ? . .
H(13) C(18) 2.061 ? . .
H(13) C(20) 3.508 ? . 2_566
H(13) C(21) 3.425 ? . 2_566
H(13) C(22) 3.084 ? . 2_676
H(13) H(12) 1.608 ? . .
H(13) H(14) 2.358 ? . .
H(13) H(14) 3.324 ? . 2_687
H(13) H(15) 2.356 ? . .
H(13) H(15) 3.384 ? . 2_687
H(13) H(16) 2.850 ? . .
H(13) H(18) 2.776 ? . 2_566
H(13) H(19) 3.060 ? . 2_566
H(13) H(20) 3.248 ? . 2_566
H(13) H(22) 2.733 ? . 2_676
H(14) Cl(1) 3.511 ? . 1_566
H(14) O(2) 3.222 ? . .
H(14) C(17) 2.043 ? . .
H(14) C(21) 3.154 ? . 1_676
H(14) H(11) 3.424 ? . 2_676
H(14) H(12) 2.356 ? . .
H(14) H(13) 2.358 ? . .
H(14) H(13) 3.324 ? . 2_687
H(14) H(15) 1.600 ? . .
H(14) H(15) 3.597 ? . 2_687
H(14) H(16) 1.600 ? . .
H(14) H(19) 2.183 ? . 1_676
H(15) Cl(1) 3.287 ? . 1_566
H(15) Cl(2) 3.291 ? . 1_566
H(15) O(2) 2.553 ? . .
H(15) C(17) 2.043 ? . .
H(15) C(21) 3.385 ? . 2_566
H(15) H(4) 3.016 ? . 1_565
H(15) H(5) 2.986 ? . 1_565
H(15) H(12) 2.851 ? . .
H(15) H(13) 2.356 ? . .
H(15) H(13) 3.384 ? . 2_687
H(15) H(14) 1.600 ? . .
H(15) H(14) 3.597 ? . 2_687
H(15) H(16) 1.600 ? . .
H(15) H(19) 3.580 ? . 1_676
H(15) H(19) 3.047 ? . 2_566
H(15) H(20) 2.827 ? . 2_566
H(16) O(2) 2.551 ? . .
H(16) C(5) 3.370 ? . 1_565
H(16) C(6) 3.076 ? . 1_565
H(16) C(15) 3.356 ? . 1_565
H(16) C(15) 3.284 ? . 2_676
H(16) C(17) 2.043 ? . .
H(16) H(4) 3.092 ? . 1_565
H(16) H(5) 2.524 ? . 1_565
H(16) H(10) 3.495 ? . 1_565
H(16) H(11) 2.781 ? . 1_565
H(16) H(11) 2.749 ? . 2_676
H(16) H(12) 2.357 ? . .
H(16) H(13) 2.850 ? . .
H(16) H(14) 1.600 ? . .
H(16) H(15) 1.600 ? . .
H(17) O(3) 2.711 ? . .
H(17) O(3) 2.827 ? . 2_555
H(17) O(4) 2.026 ? . .
H(17) N(2) 3.082 ? . 2_555
H(17) C(10) 2.950 ? . 2_555
H(17) C(11) 2.802 ? . 2_555
H(17) C(12) 3.598 ? . 2_555
H(17) C(19) 2.665 ? . .
H(17) C(19) 2.811 ? . 2_555
H(17) C(21) 2.075 ? . .
H(17) H(2) 2.848 ? . 2_555
H(17) H(18) 1.608 ? . .
H(17) H(19) 2.371 ? . .
H(17) H(20) 2.862 ? . .
H(17) H(21) 2.371 ? . .
H(17) H(23) 3.366 ? . 2_565
H(18) Cl(1) 3.397 ? . 1_445
H(18) O(1) 2.810 ? . 2_566
H(18) O(2) 2.944 ? . 2_566
H(18) O(3) 2.549 ? . .
H(18) O(4) 2.026 ? . .
H(18) C(2) 3.304 ? . 2_566
H(18) C(16) 2.696 ? . 2_566
H(18) C(17) 3.332 ? . 2_566
H(18) C(19) 2.593 ? . .
H(18) C(21) 2.075 ? . .
H(18) H(13) 2.776 ? . 2_566
H(18) H(17) 1.608 ? . .
H(18) H(19) 2.371 ? . .
H(18) H(20) 2.370 ? . .
H(18) H(21) 2.862 ? . .
H(18) H(23) 3.116 ? . 2_565
H(19) Cl(2) 3.327 ? . 2_555
H(19) O(4) 3.232 ? . .
H(19) C(18) 3.153 ? . 1_434
H(19) C(20) 2.056 ? . .
H(19) H(6) 3.161 ? . 2_555
H(19) H(13) 3.060 ? . 2_566
H(19) H(14) 2.183 ? . 1_434
H(19) H(15) 3.580 ? . 1_434
H(19) H(15) 3.047 ? . 2_566
H(19) H(17) 2.371 ? . .
H(19) H(18) 2.371 ? . .
H(19) H(20) 1.600 ? . .
H(19) H(21) 1.600 ? . .
H(20) Cl(2) 3.501 ? . 2_555
H(20) O(2) 2.873 ? . 2_566
H(20) O(4) 2.565 ? . .
H(20) C(3) 3.450 ? . 2_566
H(20) C(8) 3.333 ? . 1_545
H(20) C(9) 3.102 ? . 1_545
H(20) C(16) 3.491 ? . 2_566
H(20) C(17) 3.406 ? . 2_566
H(20) C(18) 3.538 ? . 2_566
H(20) C(20) 2.056 ? . .
H(20) H(3) 2.848 ? . 2_566
H(20) H(6) 2.998 ? . 1_545
H(20) H(7) 2.555 ? . 1_545
H(20) H(13) 3.248 ? . 2_566
H(20) H(15) 2.827 ? . 2_566
H(20) H(17) 2.862 ? . .
H(20) H(18) 2.370 ? . .
H(20) H(19) 1.600 ? . .
H(20) H(21) 1.600 ? . .
H(21) Cl(2) 3.124 ? . 1_545
H(21) Cl(2) 3.594 ? . 2_555
H(21) O(4) 2.565 ? . .
H(21) N(2) 3.421 ? . 2_555
H(21) C(8) 3.391 ? . 2_555
H(21) C(20) 2.056 ? . .
H(21) H(2) 3.046 ? . 2_555
H(21) H(6) 3.031 ? . 1_545
H(21) H(6) 2.541 ? . 2_555
H(21) H(7) 3.066 ? . 1_545
H(21) H(17) 2.371 ? . .
H(21) H(18) 2.862 ? . .
H(21) H(19) 1.600 ? . .
H(21) H(20) 1.600 ? . .
H(22) Cl(1) 2.299 ? . .
H(22) Cl(1) 3.096 ? . 2_675
H(22) Cl(2) 2.290 ? . .
H(22) O(1) 2.604 ? . 2_676
H(22) C(12) 3.120 ? . 1_565
H(22) C(13) 3.268 ? . 1_565
H(22) C(17) 3.269 ? . 2_676
H(22) H(8) 2.776 ? . 1_565
H(22) H(9) 3.076 ? . 1_565
H(22) H(12) 2.955 ? . 2_676
H(22) H(13) 2.733 ? . 2_676
H(22) H(23) 1.602 ? . .
H(23) Cl(1) 2.299 ? . .
H(23) Cl(1) 3.225 ? . 2_675
H(23) Cl(2) 2.290 ? . .
H(23) O(3) 2.367 ? . 2_565
H(23) C(12) 3.446 ? . 1_565
H(23) C(19) 3.508 ? . 2_565
H(23) H(1) 3.563 ? . 1_554
H(23) H(2) 3.394 ? . 2_565
H(23) H(8) 3.152 ? . 1_565
H(23) H(17) 3.366 ? . 2_565
H(23) H(18) 3.116 ? . 2_565
H(23) H(22) 1.602 ? . .

loop_
_geom_torsion_atom_site_label_1
_geom_torsion_atom_site_label_2
_geom_torsion_atom_site_label_3
_geom_torsion_atom_site_label_4
_geom_torsion
_geom_torsion_publ_flag
_geom_torsion_site_symmetry_1
_geom_torsion_site_symmetry_2
_geom_torsion_site_symmetry_3
_geom_torsion_site_symmetry_4
C(16) O(2) C(17) C(18) 178.7(4) ? . . . .
C(17) O(2) C(16) O(1) 1.2(5) ? . . . .
C(17) O(2) C(16) C(2) -179.4(3) ? . . . .
C(19) O(4) C(20) C(21) -174.4(3) ? . . . .
C(20) O(4) C(19) O(3) 2.6(5) ? . . . .
C(20) O(4) C(19) C(11) -175.9(3) ? . . . .
C(1) N(1) C(4) C(5) -141.5(4) ? . . . .
C(1) N(1) C(4) C(9) 41.9(6) ? . . . .
C(4) N(1) C(1) C(2) -165.3(3) ? . . . .
C(4) N(1) C(1) C(3) 15.9(6) ? . . . 2_576
C(7) N(2) C(10) C(11) 167.1(3) ? . . . .
C(7) N(2) C(10) C(15) -14.5(6) ? . . . .
C(10) N(2) C(7) C(6) -46.6(6) ? . . . .
C(10) N(2) C(7) C(8) 136.8(4) ? . . . .
N(1) C(1) C(2) C(3) -179.2(3) ? . . . .
N(1) C(1) C(2) C(16) 0.7(6) ? . . . .
N(1) C(1) C(3) C(2) 179.3(3) ? . . 2_576 2_576
C(2) C(1) C(3) C(2) 0.5(5) ? . . 2_576 2_576
C(3) C(1) C(2) C(3) -0.4(5) ? 2_576 . . .
C(3) C(1) C(2) C(16) 179.5(3) ? 2_576 . . .
C(1) C(2) C(3) C(1) 0.5(6) ? . . . 2_576
C(1) C(2) C(16) O(1) -11.8(6) ? . . . .
C(1) C(2) C(16) O(2) 168.7(3) ? . . . .
C(3) C(2) C(16) O(1) 168.1(4) ? . . . .
C(3) C(2) C(16) O(2) -11.3(5) ? . . . .
C(16) C(2) C(3) C(1) -179.5(3) ? . . . 2_576
N(1) C(4) C(5) C(6) -177.1(3) ? . . . .
N(1) C(4) C(9) C(8) 177.7(3) ? . . . .
C(5) C(4) C(9) C(8) 1.0(6) ? . . . .
C(9) C(4) C(5) C(6) -0.3(5) ? . . . .
C(4) C(5) C(6) C(7) -0.7(6) ? . . . .
C(5) C(6) C(7) N(2) -175.6(3) ? . . . .
C(5) C(6) C(7) C(8) 1.0(6) ? . . . .
N(2) C(7) C(8) C(9) 176.4(3) ? . . . .
C(6) C(7) C(8) C(9) -0.3(5) ? . . . .
C(7) C(8) C(9) C(4) -0.7(6) ? . . . .
N(2) C(10) C(11) C(12) 179.9(3) ? . . . .
N(2) C(10) C(11) C(19) 0.5(6) ? . . . .
N(2) C(10) C(15) C(14) 179.7(4) ? . . . .
C(11) C(10) C(15) C(14) -1.8(6) ? . . . .
C(15) C(10) C(11) C(12) 1.4(5) ? . . . .
C(15) C(10) C(11) C(19) -178.0(3) ? . . . .
C(10) C(11) C(12) C(13) 0.2(5) ? . . . .
C(10) C(11) C(19) O(3) 7.1(6) ? . . . .
C(10) C(11) C(19) O(4) -174.5(3) ? . . . .
C(12) C(11) C(19) O(3) -172.3(4) ? . . . .
C(12) C(11) C(19) O(4) 6.1(5) ? . . . .
C(19) C(11) C(12) C(13) 179.6(4) ? . . . .
C(11) C(12) C(13) C(14) -1.4(6) ? . . . .
C(12) C(13) C(14) C(15) 0.9(7) ? . . . .
C(13) C(14) C(15) C(10) 0.7(7) ? . . . .
